data_4088056
loop_
_publ_author_name
'\'Alvarez-Rodr\'iguez, Luc\'ia'
'Cabeza, Javier A.'
'Garc\'ia-\'Alvarez, Pablo'
'Polo, Diego'

_publ_section_title
;
 Amidinatogermylene Complexes of Copper, Silver, and Gold
;
_journal_issue 22
_journal_name_full Organometallics
_journal_page_first 5479
_journal_paper_doi 10.1021/acs.organomet.5b00828
_journal_volume 34
_journal_year 2015
_chemical_formula_moiety 'C15 H25 Cl N2'
_chemical_formula_sum 'C15 H25 Cl N2'
_chemical_formula_weight 268.82
_space_group_crystal_system monoclinic
_space_group_IT_number 4
_space_group_name_Hall 'P 2yb'
_space_group_name_H-M_alt 'P 1 21 1'
_atom_sites_solution_hydrogens mixed
_audit_creation_method SHELXL-2014
_cell_angle_alpha 90
_cell_angle_beta 111.803(4)
_cell_angle_gamma 90
_cell_formula_units_Z 2
_cell_length_a 8.5679(3)
_cell_length_b 10.9211(2)
_cell_length_c 9.1349(3)
_cell_measurement_reflns_used 2213
_cell_measurement_temperature 153(2)
_cell_measurement_theta_max 69.2000
_cell_measurement_theta_min 5.2050
_cell_volume 793.62(5)
_computing_cell_refinement
;
CrysAlisPro, Agilent Technologies,
Version 1.171.37.35 (release 13-08-2014 CrysAlis171 .NET)
(compiled Aug 13 2014,18:06:01)
;
_computing_data_collection
;
CrysAlisPro, Agilent Technologies,
Version 1.171.37.35 (release 13-08-2014 CrysAlis171 .NET)
(compiled Aug 13 2014,18:06:01)
;
_computing_data_reduction
;
CrysAlisPro, Agilent Technologies,
Version 1.171.35.19 (release 27-10-2011 CrysAlis171 .NET)
(compiled Oct 27 2011,15:02:11)
;
_computing_molecular_graphics 'X-SEED (Barbour, 1999)'
_computing_publication_material 'SHELXL-2014 (Sheldrick, 2014)'
_computing_structure_refinement 'SHELXL-2014 (Sheldrick, 2014)'
_computing_structure_solution 'SIR-97 (Giacovazzo, 1999)'
_diffrn_ambient_temperature 153(2)
_diffrn_measured_fraction_theta_full 0.994
_diffrn_measured_fraction_theta_max 0.980
_diffrn_measurement_device_type 'Xcalibur, Onyx, Nova'
_diffrn_radiation_type CuK\a
_diffrn_radiation_wavelength 1.5418
_diffrn_reflns_av_R_equivalents 0.0257
_diffrn_reflns_av_unetI/netI 0.0344
_diffrn_reflns_Laue_measured_fraction_full 0.994
_diffrn_reflns_Laue_measured_fraction_max 0.980
_diffrn_reflns_limit_h_max 10
_diffrn_reflns_limit_h_min -10
_diffrn_reflns_limit_k_max 9
_diffrn_reflns_limit_k_min -13
_diffrn_reflns_limit_l_max 10
_diffrn_reflns_limit_l_min -10
_diffrn_reflns_number 3766
_diffrn_reflns_point_group_measured_fraction_full 0.739
_diffrn_reflns_point_group_measured_fraction_max 0.724
_diffrn_reflns_theta_full 67.680
_diffrn_reflns_theta_max 69.492
_diffrn_reflns_theta_min 5.215
_diffrn_source 'sealed X-ray tube'
_exptl_absorpt_coefficient_mu 2.004
_exptl_absorpt_correction_T_max 0.952
_exptl_absorpt_correction_T_min 0.831
_exptl_absorpt_correction_type gaussian
_exptl_absorpt_process_details
;
CrysAlisPro, Agilent Technologies,
Version 1.171.37.35 (release 13-08-2014 CrysAlis171 .NET)
(compiled Aug 13 2014,18:06:01)
Numerical absorption correction based on gaussian integration over
			a multifaceted crystal model
Empirical absorption correction using spherical harmonics,
 implemented in SCALE3 ABSPACK scaling algorithm.
;
_exptl_crystal_colour colourless
_exptl_crystal_density_diffrn 1.125
_exptl_crystal_description fragment
_exptl_crystal_F_000 292
_exptl_crystal_size_max 0.1396
_exptl_crystal_size_mid 0.1160
_exptl_crystal_size_min 0.0232
_refine_diff_density_max 0.150
_refine_diff_density_min -0.190
_refine_diff_density_rms 0.037
_refine_ls_abs_structure_details
;
 Flack x determined using 558 quotients [(I+)-(I-)]/[(I+)+(I-)]
 (Parsons, Flack and Wagner, Acta Cryst. B69 (2013) 249-259).
;
_refine_ls_abs_structure_Flack 0.04(2)
_refine_ls_extinction_method none
_refine_ls_goodness_of_fit_ref 1.041
_refine_ls_hydrogen_treatment mixed
_refine_ls_matrix_type full
_refine_ls_number_parameters 177
_refine_ls_number_reflns 2158
_refine_ls_number_restraints 1
_refine_ls_restrained_S_all 1.041
_refine_ls_R_factor_all 0.0368
_refine_ls_R_factor_gt 0.0323
_refine_ls_shift/su_max 0.000
_refine_ls_shift/su_mean 0.000
_refine_ls_structure_factor_coef Fsqd
_refine_ls_weighting_details 'w=1/[\s^2^(Fo^2^)+(0.0449P)^2^+0.1087P] where P=(Fo^2^+2Fc^2^)/3'
_refine_ls_weighting_scheme calc
_refine_ls_wR_factor_gt 0.0815
_refine_ls_wR_factor_ref 0.0864
_reflns_Friedel_coverage 0.399
_reflns_Friedel_fraction_full 0.453
_reflns_Friedel_fraction_max 0.438
_reflns_number_gt 1979
_reflns_number_total 2158
_reflns_threshold_expression 'I > 2\s(I)'
_cod_data_source_file om5b00828_si_002.cif
_cod_data_source_block 15069_lu301
_cod_original_sg_symbol_H-M 'P 21'
_cod_database_code 4088056
_shelx_space_group_comment
;
The symmetry employed for this shelxl refinement is uniquely defined
by the following loop, which should always be used as a source of
symmetry information in preference to the above space-group names.
They are only intended as comments.
;
_shelxl_version_number 2014-3

loop_
_space_group_symop_operation_xyz
'x, y, z'
'-x, y+1/2, -z'

loop_
_atom_site_label
_atom_site_type_symbol
_atom_site_fract_x
_atom_site_fract_y
_atom_site_fract_z
_atom_site_U_iso_or_equiv
_atom_site_adp_type
_atom_site_occupancy
_atom_site_site_symmetry_order
_atom_site_calc_flag
_atom_site_refinement_flags_posn
_atom_site_refinement_flags_adp
C1 C 0.9110(6) -0.2409(4) 0.0147(5) 0.0570(11) Uani 1 1 d . .
H1A H 0.8009 -0.2778 -0.0431 0.085 Uiso 1 1 calc R U
H1B H 0.9747 -0.2936 0.1036 0.085 Uiso 1 1 calc R U
H1C H 0.9729 -0.2320 -0.0559 0.085 Uiso 1 1 calc R U
C2 C 0.8023(5) -0.0303(4) -0.0625(4) 0.0515(9) Uani 1 1 d . .
H2A H 0.7845 0.0498 -0.0229 0.077 Uiso 1 1 calc R U
H2B H 0.6938 -0.0649 -0.1297 0.077 Uiso 1 1 calc R U
H2C H 0.8741 -0.0208 -0.1239 0.077 Uiso 1 1 calc R U
C3 C 1.0517(5) -0.0616(4) 0.1825(5) 0.0596(11) Uani 1 1 d . .
H3A H 1.1037 -0.1156 0.2733 0.089 Uiso 1 1 calc R U
H3B H 1.0316 0.0191 0.2192 0.089 Uiso 1 1 calc R U
H3C H 1.1269 -0.0529 0.1243 0.089 Uiso 1 1 calc R U
C10 C 0.7212(5) -0.5344(3) 0.1707(5) 0.0471(9) Uani 1 1 d . .
H10 H 0.6483 -0.5926 0.1011 0.057 Uiso 1 1 calc R U
C15 C 0.6884(4) -0.2933(3) 0.5642(4) 0.0438(8) Uani 1 1 d . .
H15A H 0.7890 -0.2440 0.6184 0.066 Uiso 1 1 calc R U
H15B H 0.7197 -0.3666 0.5196 0.066 Uiso 1 1 calc R U
H15C H 0.6372 -0.3176 0.6395 0.066 Uiso 1 1 calc R U
H100 H 0.743(4) -0.043(3) 0.174(4) 0.029(8) Uiso 1 1 d . .
H200 H 0.627(4) -0.075(4) 0.327(4) 0.033(9) Uiso 1 1 d . .
C4 C 0.8871(4) -0.1158(3) 0.0759(4) 0.0366(7) Uani 1 1 d . .
C5 C 0.7333(4) -0.1962(3) 0.2526(3) 0.0294(6) Uani 1 1 d . .
C6 C 0.7832(4) -0.3276(3) 0.2602(3) 0.0305(6) Uani 1 1 d . .
C7 C 0.9351(3) -0.3657(4) 0.3746(3) 0.0376(6) Uani 1 1 d . .
H7 H 1.0089 -0.3077 0.4437 0.045 Uiso 1 1 calc R U
C8 C 0.9773(5) -0.4887(3) 0.3866(4) 0.0443(8) Uani 1 1 d . .
H8 H 1.0803 -0.5154 0.4642 0.053 Uiso 1 1 calc R U
C9 C 0.8699(5) -0.5723(3) 0.2858(5) 0.0495(9) Uani 1 1 d . .
H9 H 0.8984 -0.6568 0.2957 0.059 Uiso 1 1 calc R U
C11 C 0.6784(4) -0.4112(3) 0.1567(4) 0.0376(7) Uani 1 1 d . .
H11 H 0.5773 -0.3846 0.0762 0.045 Uiso 1 1 calc R U
C12 C 0.5633(4) -0.2182(3) 0.4326(4) 0.0324(6) Uani 1 1 d . .
C13 C 0.4186(4) -0.2976(3) 0.3307(4) 0.0412(8) Uani 1 1 d . .
H13A H 0.4630 -0.3699 0.2957 0.062 Uiso 1 1 calc R U
H13B H 0.3477 -0.2507 0.2385 0.062 Uiso 1 1 calc R U
H13C H 0.3516 -0.3235 0.3919 0.062 Uiso 1 1 calc R U
C14 C 0.4974(5) -0.1142(4) 0.5043(5) 0.0433(7) Uani 1 1 d . .
H14A H 0.4166 -0.0655 0.4200 0.065 Uiso 1 1 calc R U
H14B H 0.5913 -0.0621 0.5676 0.065 Uiso 1 1 calc R U
H14C H 0.4418 -0.1482 0.5717 0.065 Uiso 1 1 calc R U
Cl1 Cl 0.64358(10) 0.13137(7) 0.25225(9) 0.0455(2) Uani 1 1 d . .
N1 N 0.7725(4) -0.1154(3) 0.1646(3) 0.0393(6) Uani 1 1 d . .
N2 N 0.6445(3) -0.1550(2) 0.3337(3) 0.0336(6) Uani 1 1 d . .

loop_
_atom_site_aniso_label
_atom_site_aniso_U_11
_atom_site_aniso_U_22
_atom_site_aniso_U_33
_atom_site_aniso_U_23
_atom_site_aniso_U_13
_atom_site_aniso_U_12
C1 0.094(3) 0.0385(19) 0.061(2) 0.0035(18) 0.056(2) 0.0099(19)
C2 0.062(2) 0.053(2) 0.048(2) 0.0169(18) 0.0298(18) 0.0137(19)
C3 0.046(2) 0.075(3) 0.059(2) -0.004(2) 0.0214(18) 0.001(2)
C10 0.053(2) 0.0307(17) 0.064(2) -0.0093(18) 0.0289(19) -0.0037(15)
C15 0.0458(18) 0.046(2) 0.0435(17) 0.0100(15) 0.0205(15) 0.0007(16)
C4 0.0453(17) 0.0339(17) 0.0360(15) 0.0054(14) 0.0214(14) 0.0063(14)
C5 0.0300(14) 0.0284(15) 0.0269(14) 0.0001(12) 0.0073(11) -0.0025(12)
C6 0.0355(15) 0.0282(14) 0.0302(14) 0.0020(12) 0.0150(12) 0.0023(12)
C7 0.0397(14) 0.0405(16) 0.0332(13) 0.0034(16) 0.0142(12) 0.0049(17)
C8 0.0509(18) 0.043(2) 0.0449(18) 0.0152(17) 0.0248(16) 0.0171(16)
C9 0.066(2) 0.0287(18) 0.069(2) 0.0097(17) 0.042(2) 0.0130(17)
C11 0.0395(16) 0.0330(16) 0.0407(17) -0.0059(13) 0.0155(14) 0.0002(13)
C12 0.0394(16) 0.0254(15) 0.0365(15) -0.0018(13) 0.0188(13) -0.0030(13)
C13 0.0438(17) 0.0319(18) 0.0492(18) -0.0055(14) 0.0189(15) -0.0063(14)
C14 0.0570(17) 0.0321(15) 0.0516(17) -0.0047(14) 0.0328(14) -0.0039(14)
Cl1 0.0624(5) 0.0262(3) 0.0531(4) 0.0003(4) 0.0274(4) 0.0039(4)
N1 0.0565(17) 0.0255(14) 0.0459(15) 0.0054(12) 0.0307(14) 0.0071(13)
N2 0.0458(14) 0.0223(13) 0.0393(14) -0.0002(11) 0.0233(12) -0.0007(11)

loop_
_atom_type_symbol
_atom_type_description
_atom_type_scat_dispersion_real
_atom_type_scat_dispersion_imag
_atom_type_scat_source
C C 0.0181 0.0091 'International Tables Vol C Tables 4.2.6.8 and 6.1.1.4'
H H 0.0000 0.0000 'International Tables Vol C Tables 4.2.6.8 and 6.1.1.4'
Cl Cl 0.3639 0.7018 'International Tables Vol C Tables 4.2.6.8 and 6.1.1.4'
N N 0.0311 0.0180 'International Tables Vol C Tables 4.2.6.8 and 6.1.1.4'

loop_
_geom_angle_atom_site_label_1
_geom_angle_atom_site_label_2
_geom_angle_atom_site_label_3
_geom_angle
C4 C1 H1A 109.5
C4 C1 H1B 109.5
H1A C1 H1B 109.5
C4 C1 H1C 109.5
H1A C1 H1C 109.5
H1B C1 H1C 109.5
C4 C2 H2A 109.5
C4 C2 H2B 109.5
H2A C2 H2B 109.5
C4 C2 H2C 109.5
H2A C2 H2C 109.5
H2B C2 H2C 109.5
C4 C3 H3A 109.5
C4 C3 H3B 109.5
H3A C3 H3B 109.5
C4 C3 H3C 109.5
H3A C3 H3C 109.5
H3B C3 H3C 109.5
C9 C10 C11 119.9(4)
C9 C10 H10 120.1
C11 C10 H10 120.1
C12 C15 H15A 109.5
C12 C15 H15B 109.5
H15A C15 H15B 109.5
C12 C15 H15C 109.5
H15A C15 H15C 109.5
H15B C15 H15C 109.5
N1 C4 C3 107.2(3)
N1 C4 C1 114.2(3)
C3 C4 C1 111.7(3)
N1 C4 C2 104.1(3)
C3 C4 C2 109.8(3)
C1 C4 C2 109.5(3)
N1 C5 N2 116.4(3)
N1 C5 C6 122.6(3)
N2 C5 C6 121.0(3)
C11 C6 C7 120.3(3)
C11 C6 C5 120.2(3)
C7 C6 C5 119.5(3)
C8 C7 C6 119.4(3)
C8 C7 H7 120.3
C6 C7 H7 120.3
C9 C8 C7 120.0(3)
C9 C8 H8 120.0
C7 C8 H8 120.0
C8 C9 C10 120.6(3)
C8 C9 H9 119.7
C10 C9 H9 119.7
C6 C11 C10 119.8(3)
C6 C11 H11 120.1
C10 C11 H11 120.1
N2 C12 C13 110.5(2)
N2 C12 C15 112.1(2)
C13 C12 C15 110.7(3)
N2 C12 C14 104.2(3)
C13 C12 C14 110.0(3)
C15 C12 C14 109.1(3)
C12 C13 H13A 109.5
C12 C13 H13B 109.5
H13A C13 H13B 109.5
C12 C13 H13C 109.5
H13A C13 H13C 109.5
H13B C13 H13C 109.5
C12 C14 H14A 109.5
C12 C14 H14B 109.5
H14A C14 H14B 109.5
C12 C14 H14C 109.5
H14A C14 H14C 109.5
H14B C14 H14C 109.5
C5 N1 C4 134.4(3)
C5 N1 H100 114(2)
C4 N1 H100 110(2)
C5 N2 C12 132.4(3)
C5 N2 H200 114(2)
C12 N2 H200 113(2)

loop_
_geom_bond_atom_site_label_1
_geom_bond_atom_site_label_2
_geom_bond_distance
C1 C4 1.518(5)
C1 H1A 0.9800
C1 H1B 0.9800
C1 H1C 0.9800
C2 C4 1.522(5)
C2 H2A 0.9800
C2 H2B 0.9800
C2 H2C 0.9800
C3 C4 1.506(5)
C3 H3A 0.9800
C3 H3B 0.9800
C3 H3C 0.9800
C10 C9 1.380(5)
C10 C11 1.388(5)
C10 H10 0.9500
C15 C12 1.520(5)
C15 H15A 0.9800
C15 H15B 0.9800
C15 H15C 0.9800
C4 N1 1.487(4)
C5 N1 1.318(4)
C5 N2 1.323(4)
C5 C6 1.491(4)
C6 C11 1.380(4)
C6 C7 1.396(4)
C7 C8 1.385(5)
C7 H7 0.9500
C8 C9 1.378(5)
C8 H8 0.9500
C9 H9 0.9500
C11 H11 0.9500
C12 N2 1.497(4)
C12 C13 1.515(4)
C12 C14 1.521(5)
C13 H13A 0.9800
C13 H13B 0.9800
C13 H13C 0.9800
C14 H14A 0.9800
C14 H14B 0.9800
C14 H14C 0.9800
N1 H100 0.84(4)
N2 H200 0.88(4)
